data_7129960
loop_
_publ_author_name
'Mastropierro, Pasquale'
'Kennedy, Alan R.'
'Hevia, Eva'

_publ_section_title
;
 Metallation of sensitive fluoroarenes using a potassium TMP-zincate
 supported by a silyl(bis)amido ligand
;
_journal_name_full 'Chemical Communications'
_journal_paper_doi 10.1039/D2CC00979J
_journal_year 2022
_chemical_formula_moiety 'C54 H70 F2 K N3 O5 Si Zn'
_chemical_formula_sum 'C54 H70 F2 K N3 O5 Si Zn'
_chemical_formula_weight 1011.69
_space_group_IT_number 14
_space_group_name_Hall '-P 2ybc'
_space_group_name_H-M_alt 'P 1 21/c 1'
_symmetry_cell_setting monoclinic
_symmetry_Int_Tables_number 14
_symmetry_space_group_name_Hall '-P 2ybc'
_symmetry_space_group_name_H-M 'P 1 21/c 1'
_atom_sites_solution_hydrogens geom
_atom_sites_solution_primary dual
_audit_creation_date 2022-03-04T10:52:41-00:00
_audit_update_record
;
2022-03-04 deposited with the CCDC.	2022-03-08 downloaded from the CCDC.
;
_cell_angle_alpha 90
_cell_angle_beta 91.4303(5)
_cell_angle_gamma 90
_cell_formula_units_Z 4
_cell_length_a 11.68683(6)
_cell_length_b 14.09772(9)
_cell_length_c 31.61154(15)
_cell_measurement_reflns_used 36358
_cell_measurement_temperature 100.00(10)
_cell_measurement_theta_max 76.779
_cell_measurement_theta_min 2.78
_cell_volume 5206.62(5)
_computing_cell_refinement 'CrysAlisPro 1.171.41.54a (Rigaku OD, 2020)'
_computing_data_collection 'CrysAlisPro 1.171.41.54a (Rigaku OD, 2020)'
_computing_data_reduction 'CrysAlisPro 1.171.41.54a (Rigaku OD, 2020)'
_computing_molecular_graphics 'Olex2 1.3 (Dolomanov et al., 2009)'
_computing_publication_material 'Olex2 1.3 (Dolomanov et al., 2009)'
_computing_structure_refinement 'SHELXL 2018/3 (Sheldrick, 2015)'
_computing_structure_solution 'SHELXT 2014/5 (Sheldrick, 2014)'
_diffrn_ambient_environment N~2~
_diffrn_ambient_temperature 100.00(10)
_diffrn_detector 'Hybrid Pixel Array Detector'
_diffrn_detector_area_resol_mean 10
_diffrn_detector_type HyPix
_diffrn_measured_fraction_theta_full 0.999
_diffrn_measured_fraction_theta_max 0.98
_diffrn_measurement_details
;
        List of Runs (angles in degrees, time in seconds):
  # Type    Start    End  Width  t~exp~   \w     \q     \k     \f   Frames
#--------------------------------------------------------------------------
  1  \w    -50.00  29.00   0.50    0.10    --  -18.75  96.00 116.00  158
  2  \w     -7.00  80.00   0.50    0.10    --   47.95 -96.00   6.00  174
  3  \w    106.00 171.00   0.50    0.25    --  107.11  96.00 116.00  130
  4  \w     35.00 106.00   0.50    0.25    --  107.11 -96.00   6.00  142
  5  \w    -66.00 -12.00   0.50    0.10    --  -18.75 125.00 -30.00  108
  6  \w    -66.00 -12.00   0.50    0.10    --  -18.75 125.00   0.00  108
  7  \w     36.00 121.00   0.50    0.10    --   47.95  38.00-150.00  170
  8  \w    -25.00  40.00   0.50    0.10    --   47.95 -38.00  60.00  130
  9  \w    -26.00  23.00   0.50    0.10    --   47.95 -19.00 -30.00   98
 10  \w    -25.00  40.00   0.50    0.10    --   47.95 -38.00 -90.00  130
 11  \w     35.00  68.00   0.50    0.25    --  107.11 -61.00 -90.00   66
 12  \w     35.00  68.00   0.50    0.25    --  107.11 -61.00  90.00   66
 13  \w     35.00  68.00   0.50    0.25    --  107.11 -61.00-120.00   66
 14  \w     35.00  68.00   0.50    0.25    --  107.11 -61.00   0.00   66
 15  \w     95.00 171.00   0.50    0.25    --  107.11  30.00   0.00  152
 16  \w     35.00  68.00   0.50    0.25    --  107.11 -61.00  60.00   66
 17  \w     35.00 102.00   0.50    0.25    --  107.11 -77.00  60.00  134
 18  \w     95.00 171.00   0.50    0.25    --  107.11  45.00  30.00  152
 19  \w     35.00  68.00   0.50    0.25    --  107.11 -61.00-150.00   66
 20  \w     35.00 112.00   0.50    0.25    --  107.11-125.00 120.00  154
 21  \w     95.00 171.00   0.50    0.25    --  107.11  30.00 120.00  152
 22  \w     35.00  68.00   0.50    0.25    --  107.11 -61.00  30.00   66
 23  \w     35.00  68.00   0.50    0.25    --  107.11 -61.00 150.00   66
 24  \w     35.00  68.00   0.50    0.25    --  107.11 -61.00 120.00   66
 25  \w     35.00 102.00   0.50    0.25    --  107.11 -77.00 -60.00  134
 26  \w     35.00  68.00   0.50    0.25    --  107.11 -61.00-180.00   66
 27  \w     26.00 120.00   0.50    0.10    --   47.95  77.00  60.00  188
 28  \w     33.00  68.00   0.50    0.10    --   47.95  57.00-120.00   70
 29  \w     26.00 120.00   0.50    0.10    --   47.95  77.00 -60.00  188
;
_diffrn_measurement_device 'four-circle diffractometer'
_diffrn_measurement_device_type 'XtaLAB Synergy, Dualflex, HyPix'
_diffrn_measurement_method '\w scans'
_diffrn_orient_matrix_type 'CrysAlisPro convention (1999,Acta A55,543-557)'
_diffrn_orient_matrix_UB_11 0.0407281
_diffrn_orient_matrix_UB_12 -0.0488595
_diffrn_orient_matrix_UB_13 -0.040549
_diffrn_orient_matrix_UB_21 -0.0677954
_diffrn_orient_matrix_UB_22 -0.089694
_diffrn_orient_matrix_UB_23 0.0114622
_diffrn_orient_matrix_UB_31 -0.1054938
_diffrn_orient_matrix_UB_32 0.038797
_diffrn_orient_matrix_UB_33 -0.0245394
_diffrn_radiation_monochromator mirror
_diffrn_radiation_probe x-ray
_diffrn_radiation_type 'Cu K\a'
_diffrn_radiation_wavelength 1.54184
_diffrn_reflns_av_R_equivalents 0.0366
_diffrn_reflns_av_unetI/netI 0.0529
_diffrn_reflns_Laue_measured_fraction_full 0.999
_diffrn_reflns_Laue_measured_fraction_max 0.98
_diffrn_reflns_limit_h_max 12
_diffrn_reflns_limit_h_min -14
_diffrn_reflns_limit_k_max 17
_diffrn_reflns_limit_k_min -16
_diffrn_reflns_limit_l_max 39
_diffrn_reflns_limit_l_min -39
_diffrn_reflns_number 55788
_diffrn_reflns_point_group_measured_fraction_full 0.999
_diffrn_reflns_point_group_measured_fraction_max 0.98
_diffrn_reflns_theta_full 67.684
_diffrn_reflns_theta_max 77.117
_diffrn_reflns_theta_min 2.797
_diffrn_source 'micro-focus sealed X-ray tube'
_diffrn_source_type 'PhotonJet (Cu) X-ray Source'
_exptl_absorpt_coefficient_mu 2.043
_exptl_absorpt_correction_T_max 1
_exptl_absorpt_correction_T_min 0.47425
_exptl_absorpt_correction_type multi-scan
_exptl_absorpt_process_details
;
        CrysAlisPro 1.171.41.54a (Rigaku Oxford Diffraction, 2020)
        Empirical absorption correction using spherical harmonics,
 implemented in SCALE3 ABSPACK scaling algorithm.
;
_exptl_crystal_colour 'clear yellow'
_exptl_crystal_colour_lustre clear
_exptl_crystal_colour_primary yellow
_exptl_crystal_density_diffrn 1.291
_exptl_crystal_description block
_exptl_crystal_F_000 2144
_exptl_crystal_size_max 0.17
_exptl_crystal_size_mid 0.12
_exptl_crystal_size_min 0.09
_refine_diff_density_max 0.618
_refine_diff_density_min -0.501
_refine_diff_density_rms 0.057
_refine_ls_extinction_method none
_refine_ls_goodness_of_fit_ref 1.039
_refine_ls_hydrogen_treatment constr
_refine_ls_matrix_type full
_refine_ls_number_parameters 622
_refine_ls_number_reflns 10802
_refine_ls_number_restraints 0
_refine_ls_restrained_S_all 1.039
_refine_ls_R_factor_all 0.0412
_refine_ls_R_factor_gt 0.0358
_refine_ls_shift/su_max 0.003
_refine_ls_shift/su_mean 0
_refine_ls_structure_factor_coef Fsqd
_refine_ls_weighting_details 'w=1/[\s^2^(Fo^2^)+(0.0371P)^2^+4.3848P] where P=(Fo^2^+2Fc^2^)/3'
_refine_ls_weighting_scheme calc
_refine_ls_wR_factor_gt 0.0873
_refine_ls_wR_factor_ref 0.0908
_reflns_Friedel_coverage 0
_reflns_number_gt 9700
_reflns_number_total 10802
_reflns_threshold_expression 'I > 2\s(I)'
_cod_data_source_file d2cc00979j2.cif
_cod_data_source_block 20EH047_PM537
_cod_database_code 7129960
_shelx_estimated_absorpt_t_min 0.723
_shelx_estimated_absorpt_t_max 0.837
_oxdiff_exptl_absorpt_empirical_details
;
        Empirical correction (ABSPACK) includes:
        - Absorption correction using spherical harmonics
        - Frame scaling
;
_oxdiff_exptl_absorpt_empirical_full_max 1.873
_oxdiff_exptl_absorpt_empirical_full_min 0.783
_shelx_shelxl_version_number 2018/3
_olex2_refinement_description
;
        1. Fixed Uiso
 At 1.2 times of:
  All C(H) groups, All C(H,H) groups, All C(H,H,H,H) groups
 At 1.5 times of:
  All C(H,H,H) groups
        2. Others
 Sof(C55B)=Sof(H55C)=Sof(H55D)=1-FVAR(1)
 Sof(C55A)=Sof(H55A)=Sof(H55B)=FVAR(1)
 Fixed Sof: H54A(0.5) H54B(0.5) H54C(0.5) H54D(0.5)
        3.a Ternary CH refined with riding coordinates:
 C38(H38), C20(H20), C17(H17), C35(H35)
        3.b Secondary CH2 refined with riding coordinates:
 C47(H47A,H47B), C42(H42A,H42B), C49(H49A,H49B), C48(H48A,H48B), C50(H50A,
 H50B), C43(H43A,H43B), C53(H53A,H53B), C54(H54A,H54B), C54(H54C,H54D),
 C55A(H55A,H55B), C52(H52A,H52B), C45(H45A,H45B), C44(H44A,H44B), C55B(H55C,
 H55D)
        3.c Aromatic/amide H refined with riding coordinates:
 C33(H33), C24(H24), C32(H32), C31(H31), C28(H28), C5(H5), C27(H27), C57(H57),
 C6(H6), C61(H61), C13(H13), C25(H25), C26(H26), C15(H15), C14(H14), C60(H60),
 C58(H58), C59(H59)
        3.d Idealised Me refined as rotating group:
 C39(H39A,H39B,H39C), C40(H40A,H40B,H40C), C22(H22A,H22B,H22C), C37(H37A,H37B,
 H37C), C18(H18A,H18B,H18C), C19(H19A,H19B,H19C), C21(H21A,H21B,H21C), C36(H36A,
 H36B,H36C)
;

loop_
_symmetry_equiv_pos_as_xyz
'x, y, z'
'-x, y+1/2, -z+1/2'
'-x, -y, -z'
'x, -y-1/2, z-1/2'

loop_
_atom_site_label
_atom_site_type_symbol
_atom_site_fract_x
_atom_site_fract_y
_atom_site_fract_z
_atom_site_U_iso_or_equiv
_atom_site_adp_type
_atom_site_occupancy
_atom_site_site_symmetry_order
_atom_site_calc_flag
_atom_site_refinement_flags_posn
_atom_site_refinement_flags_adp
_atom_site_refinement_flags_occupancy
_atom_site_disorder_assembly
_atom_site_disorder_group
Zn1 Zn 0.61096(2) 0.73347(2) 0.64202(2) 0.01580(6) Uani 1 1 d . . . . .
K1 K 0.76785(3) 0.39187(3) 0.59724(2) 0.02254(9) Uani 1 1 d . . . . .
Si1 Si 0.77134(4) 0.84988(3) 0.61931(2) 0.01430(9) Uani 1 1 d . . . . .
F1 F 0.61040(8) 0.52255(7) 0.62014(3) 0.0237(2) Uani 1 1 d . . . . .
F2 F 0.34910(9) 0.75377(8) 0.66025(4) 0.0299(2) Uani 1 1 d . . . . .
O46 O 0.95146(11) 0.27590(9) 0.60019(5) 0.0310(3) Uani 1 1 d . . . . .
O1 O 0.52231(11) 0.36689(9) 0.58994(4) 0.0295(3) Uani 1 1 d . . . . .
O41 O 0.72147(12) 0.31230(10) 0.67163(4) 0.0329(3) Uani 1 1 d . . . . .
O2 O 0.35438(12) 0.33001(10) 0.61143(5) 0.0407(4) Uani 1 1 d . . . . .
N3 N 0.43151(13) 0.38732(11) 0.60631(5) 0.0232(3) Uani 1 1 d . . . . .
O51 O 0.73854(14) 0.31209(14) 0.52214(5) 0.0503(5) Uani 1 1 d . . . . .
C11 C 0.62034(14) 0.92828(11) 0.68254(5) 0.0172(3) Uani 1 1 d . . . . .
C34 C 0.83432(14) 0.62728(12) 0.55771(5) 0.0185(3) Uani 1 1 d . . . . .
C62 C 0.83045(13) 0.65753(11) 0.60047(5) 0.0157(3) Uani 1 1 d . . . . .
C9 C 0.50091(13) 0.54955(12) 0.62677(5) 0.0171(3) Uani 1 1 d . . . . .
C33 C 0.91308(15) 0.55820(12) 0.54609(5) 0.0214(3) Uani 1 1 d . . . . .
H33 H 0.916295 0.539683 0.51725 0.026 Uiso 1 1 calc R U . . .
C8 C 0.48488(14) 0.64123(12) 0.64064(5) 0.0173(3) Uani 1 1 d . . . . .
C24 C 0.84759(15) 0.96050(12) 0.54766(5) 0.0217(3) Uani 1 1 d . . . . .
H24 H 0.918002 0.967196 0.563043 0.026 Uiso 1 1 calc R U . . .
C30 C 0.90139(13) 0.60947(11) 0.63093(5) 0.0172(3) Uani 1 1 d . . . . .
C4 C 0.41229(14) 0.48485(12) 0.62014(5) 0.0195(3) Uani 1 1 d . . . . .
C32 C 0.98680(14) 0.51582(12) 0.57551(5) 0.0214(3) Uani 1 1 d . . . . .
H32 H 1.042009 0.470789 0.566894 0.026 Uiso 1 1 calc R U . . .
C16 C 0.65482(15) 0.91390(12) 0.72555(5) 0.0200(3) Uani 1 1 d . . . . .
C31 C 0.97821(14) 0.54060(12) 0.61782(5) 0.0201(3) Uani 1 1 d . . . . .
H31 H 1.025951 0.509795 0.638337 0.024 Uiso 1 1 calc R U . . .
C12 C 0.54493(14) 1.00440(12) 0.67276(5) 0.0198(3) Uani 1 1 d . . . . .
C28 C 0.65562(15) 0.90336(12) 0.54187(5) 0.0211(3) Uani 1 1 d . . . . .
H28 H 0.592682 0.870328 0.553335 0.025 Uiso 1 1 calc R U . . .
C5 C 0.30028(14) 0.51314(13) 0.62725(5) 0.0229(4) Uani 1 1 d . . . . .
H5 H 0.238788 0.469953 0.622734 0.028 Uiso 1 1 calc R U . . .
C7 C 0.37178(14) 0.66428(13) 0.64729(5) 0.0208(3) Uani 1 1 d . . . . .
C38 C 0.88889(14) 0.62848(12) 0.67804(5) 0.0204(3) Uani 1 1 d . . . . .
H38 H 0.838846 0.685559 0.680833 0.024 Uiso 1 1 calc R U . . .
C20 C 0.73798(15) 0.83579(13) 0.73822(5) 0.0218(3) Uani 1 1 d . . . . .
H20 H 0.780947 0.817602 0.712486 0.026 Uiso 1 1 calc R U . . .
C17 C 0.51627(15) 1.02932(13) 0.62711(5) 0.0214(3) Uani 1 1 d . . . . .
H17 H 0.519314 0.969696 0.610032 0.026 Uiso 1 1 calc R U . . .
C27 C 0.64403(16) 0.94279(13) 0.50175(6) 0.0260(4) Uani 1 1 d . . . . .
H27 H 0.573805 0.936645 0.486203 0.031 Uiso 1 1 calc R U . . .
C57 C 0.92212(16) 0.95615(14) 0.67502(5) 0.0270(4) Uani 1 1 d . . . . .
H57 H 0.854351 0.98367 0.685583 0.032 Uiso 1 1 calc R U . . .
C6 C 0.27915(15) 0.60414(14) 0.64089(6) 0.0255(4) Uani 1 1 d . . . . .
H6 H 0.203331 0.625045 0.645768 0.031 Uiso 1 1 calc R U . . .
C61 C 1.01611(15) 0.85331(13) 0.62692(6) 0.0260(4) Uani 1 1 d . . . . .
H61 H 1.013313 0.808525 0.60446 0.031 Uiso 1 1 calc R U . . .
C35 C 0.75167(15) 0.66717(13) 0.52448(5) 0.0233(4) Uani 1 1 d . . . . .
H35 H 0.701938 0.714393 0.538828 0.028 Uiso 1 1 calc R U . . .
C13 C 0.50088(18) 1.05889(14) 0.70538(6) 0.0293(4) Uani 1 1 d . . . . .
H13 H 0.448635 1.108618 0.698691 0.035 Uiso 1 1 calc R U . . .
C25 C 0.83635(17) 1.00039(14) 0.50732(6) 0.0282(4) Uani 1 1 d . . . . .
H25 H 0.898659 1.03393 0.495686 0.034 Uiso 1 1 calc R U . . .
C39 C 1.00156(16) 0.64977(15) 0.70149(6) 0.0285(4) Uani 1 1 d . . . . .
H39A H 1.050386 0.593259 0.70133 0.043 Uiso 1 1 calc R U . . .
H39B H 0.986197 0.667551 0.730777 0.043 Uiso 1 1 calc R U . . .
H39C H 1.040514 0.702173 0.687443 0.043 Uiso 1 1 calc R U . . .
C26 C 0.73504(18) 0.99122(14) 0.48432(6) 0.0291(4) Uani 1 1 d . . . . .
H26 H 0.727587 1.017824 0.456778 0.035 Uiso 1 1 calc R U . . .
C47 C 1.05585(16) 0.29190(13) 0.62377(6) 0.0268(4) Uani 1 1 d . . . . .
H47A H 1.041322 0.329903 0.649414 0.032 Uiso 1 1 calc R U . . .
H47B H 1.111504 0.326266 0.60631 0.032 Uiso 1 1 calc R U . . .
C15 C 0.60926(17) 0.97111(14) 0.75694(5) 0.0283(4) Uani 1 1 d . . . . .
H15 H 0.632236 0.960941 0.785624 0.034 Uiso 1 1 calc R U . . .
C42 C 0.61984(17) 0.33191(16) 0.69449(6) 0.0324(4) Uani 1 1 d . . . . .
H42A H 0.557269 0.288636 0.685333 0.039 Uiso 1 1 calc R U . . .
H42B H 0.594612 0.398101 0.689528 0.039 Uiso 1 1 calc R U . . .
C49 C 1.05849(17) 0.13396(13) 0.59879(6) 0.0286(4) Uani 1 1 d . . . . .
H49A H 1.109152 0.139234 0.574261 0.034 Uiso 1 1 calc R U . . .
H49B H 1.052002 0.066487 0.60707 0.034 Uiso 1 1 calc R U . . .
C40 C 0.82776(16) 0.54524(15) 0.69887(6) 0.0301(4) Uani 1 1 d . . . . .
H40A H 0.752775 0.535729 0.684951 0.045 Uiso 1 1 calc R U . . .
H40B H 0.817549 0.559119 0.728919 0.045 Uiso 1 1 calc R U . . .
H40C H 0.873842 0.487606 0.696078 0.045 Uiso 1 1 calc R U . . .
C14 C 0.5316(2) 1.04213(15) 0.74734(6) 0.0353(5) Uani 1 1 d . . . . .
H14 H 0.499626 1.079075 0.769226 0.042 Uiso 1 1 calc R U . . .
C60 C 1.12172(16) 0.88125(15) 0.64381(7) 0.0338(5) Uani 1 1 d . . . . .
H60 H 1.190142 0.856199 0.632659 0.041 Uiso 1 1 calc R U . . .
C58 C 1.02793(19) 0.98282(17) 0.69250(6) 0.0371(5) Uani 1 1 d . . . . .
H58 H 1.031513 1.026837 0.71525 0.045 Uiso 1 1 calc R U . . .
C22 C 0.82586(17) 0.86612(16) 0.77234(6) 0.0319(4) Uani 1 1 d . . . . .
H22A H 0.860955 0.926296 0.764144 0.048 Uiso 1 1 calc R U . . .
H22B H 0.885231 0.817324 0.775352 0.048 Uiso 1 1 calc R U . . .
H22C H 0.787619 0.874132 0.799343 0.048 Uiso 1 1 calc R U . . .
C37 C 0.81333(19) 0.71931(15) 0.48932(6) 0.0345(5) Uani 1 1 d . . . . .
H37A H 0.857434 0.772223 0.501502 0.052 Uiso 1 1 calc R U . . .
H37B H 0.756919 0.743751 0.468612 0.052 Uiso 1 1 calc R U . . .
H37C H 0.865197 0.675404 0.4753 0.052 Uiso 1 1 calc R U . . .
C18 C 0.60623(18) 1.09752(15) 0.61048(6) 0.0321(4) Uani 1 1 d . . . . .
H18A H 0.600621 1.158446 0.625207 0.048 Uiso 1 1 calc R U . . .
H18B H 0.593087 1.107228 0.580044 0.048 Uiso 1 1 calc R U . . .
H18C H 0.682696 1.070639 0.615509 0.048 Uiso 1 1 calc R U . . .
C59 C 1.12729(17) 0.94559(16) 0.67691(6) 0.0374(5) Uani 1 1 d . . . . .
H59 H 1.199386 0.963967 0.688801 0.045 Uiso 1 1 calc R U . . .
C19 C 0.39702(17) 1.07323(17) 0.62044(6) 0.0357(5) Uani 1 1 d . . . . .
H19A H 0.339048 1.029675 0.63107 0.054 Uiso 1 1 calc R U . . .
H19B H 0.382593 1.084566 0.590185 0.054 Uiso 1 1 calc R U . . .
H19C H 0.393265 1.13349 0.635795 0.054 Uiso 1 1 calc R U . . .
C21 C 0.67379(18) 0.74783(14) 0.75314(7) 0.0318(4) Uani 1 1 d . . . . .
H21A H 0.629149 0.763997 0.777965 0.048 Uiso 1 1 calc R U . . .
H21B H 0.728894 0.697821 0.760639 0.048 Uiso 1 1 calc R U . . .
H21C H 0.622203 0.725335 0.730372 0.048 Uiso 1 1 calc R U . . .
C48 C 1.10133(18) 0.19510(14) 0.63575(7) 0.0350(5) Uani 1 1 d . . . . .
H48A H 1.069849 0.173143 0.662837 0.042 Uiso 1 1 calc R U . . .
H48B H 1.185971 0.195069 0.638034 0.042 Uiso 1 1 calc R U . . .
C50 C 0.94307(19) 0.17694(15) 0.58935(8) 0.0417(5) Uani 1 1 d . . . . .
H50A H 0.922171 0.169433 0.558989 0.05 Uiso 1 1 calc R U . . .
H50B H 0.883905 0.145572 0.606321 0.05 Uiso 1 1 calc R U . . .
C36 C 0.67328(19) 0.58959(16) 0.50592(7) 0.0392(5) Uani 1 1 d . . . . .
H36A H 0.719374 0.542916 0.49093 0.059 Uiso 1 1 calc R U . . .
H36B H 0.617363 0.618177 0.486126 0.059 Uiso 1 1 calc R U . . .
H36C H 0.633008 0.558115 0.528838 0.059 Uiso 1 1 calc R U . . .
C43 C 0.6502(2) 0.3166(2) 0.74080(7) 0.0493(6) Uani 1 1 d . . . . .
H43A H 0.668301 0.377644 0.754974 0.059 Uiso 1 1 calc R U . . .
H43B H 0.586438 0.285719 0.755538 0.059 Uiso 1 1 calc R U . . .
C53 C 0.7940(2) 0.25761(18) 0.45546(7) 0.0403(5) Uani 1 1 d . . . . .
H53A H 0.829136 0.19416 0.459182 0.048 Uiso 1 1 calc R U . . .
H53B H 0.81672 0.284462 0.427977 0.048 Uiso 1 1 calc R U . . .
C54 C 0.6641(2) 0.2532(2) 0.45882(8) 0.0562(7) Uani 1 1 d . . . . .
H54A H 0.627024 0.309821 0.445976 0.067 Uiso 0.5 1 calc R U P A 1
H54B H 0.632416 0.195405 0.445157 0.067 Uiso 0.5 1 calc R U P A 1
H54C H 0.627453 0.27558 0.432059 0.067 Uiso 0.5 1 calc R U P B 2
H54D H 0.63988 0.186877 0.463611 0.067 Uiso 0.5 1 calc R U P B 2
C55A C 0.6499(2) 0.2510(3) 0.50527(8) 0.0320(9) Uani 0.798(11) 1 d . . P C 1
H55A H 0.573303 0.274823 0.512776 0.038 Uiso 0.798(11) 1 calc R U P C 1
H55B H 0.659133 0.185647 0.516298 0.038 Uiso 0.798(11) 1 calc R U P C 1
C52 C 0.8258(2) 0.3220(2) 0.49119(8) 0.0499(6) Uani 1 1 d . . . . .
H52A H 0.901411 0.304054 0.503562 0.06 Uiso 1 1 calc R U . . .
H52B H 0.829762 0.388414 0.481217 0.06 Uiso 1 1 calc R U . . .
C45 C 0.7879(3) 0.2472(2) 0.69652(8) 0.0571(7) Uani 1 1 d . . . . .
H45A H 0.870245 0.262642 0.694705 0.068 Uiso 1 1 calc R U . . .
H45B H 0.77584 0.181751 0.685958 0.068 Uiso 1 1 calc R U . . .
C44 C 0.7518(3) 0.2544(3) 0.74048(9) 0.0743(10) Uani 1 1 d . . . . .
H44A H 0.814117 0.28167 0.758454 0.089 Uiso 1 1 calc R U . . .
H44B H 0.732596 0.190882 0.751582 0.089 Uiso 1 1 calc R U . . .
N1 N 0.75753(11) 0.72982(9) 0.61304(4) 0.0159(3) Uani 1 1 d . . . . .
N2 N 0.65685(12) 0.86533(10) 0.65105(4) 0.0175(3) Uani 1 1 d . . . . .
C56 C 0.91368(14) 0.88978(12) 0.64228(5) 0.0187(3) Uani 1 1 d . . . . .
C23 C 0.75768(14) 0.91091(11) 0.56598(5) 0.0176(3) Uani 1 1 d . . . . .
C55B C 0.6285(12) 0.3116(16) 0.4932(6) 0.060(6) Uani 0.202(11) 1 d . . P C 2
H55C H 0.562692 0.283426 0.507786 0.072 Uiso 0.202(11) 1 calc R U P C 2
H55D H 0.6081 0.376344 0.483464 0.072 Uiso 0.202(11) 1 calc R U P C 2

loop_
_atom_site_aniso_label
_atom_site_aniso_U_11
_atom_site_aniso_U_22
_atom_site_aniso_U_33
_atom_site_aniso_U_23
_atom_site_aniso_U_13
_atom_site_aniso_U_12
Zn1 0.01423(11) 0.01567(12) 0.01753(11) -0.00181(8) 0.00097(8) -0.00017(8)
K1 0.01819(17) 0.02542(19) 0.02405(18) -0.00172(14) 0.00151(13) 0.00268(14)
Si1 0.01465(19) 0.0148(2) 0.01348(19) -0.00139(15) 0.00058(15) 0.00041(15)
F1 0.0136(4) 0.0207(5) 0.0368(6) -0.0057(4) 0.0019(4) 0.0008(4)
F2 0.0215(5) 0.0257(6) 0.0427(6) -0.0076(5) 0.0056(4) 0.0055(4)
O46 0.0223(6) 0.0213(7) 0.0488(8) -0.0064(6) -0.0098(6) 0.0031(5)
O1 0.0256(7) 0.0259(7) 0.0368(7) -0.0093(6) 0.0008(5) 0.0007(5)
O41 0.0328(7) 0.0368(8) 0.0293(7) 0.0054(6) 0.0047(6) 0.0022(6)
O2 0.0317(7) 0.0241(7) 0.0665(10) -0.0031(7) 0.0045(7) -0.0117(6)
N3 0.0216(7) 0.0207(7) 0.0272(7) -0.0010(6) -0.0045(6) -0.0039(6)
O51 0.0377(8) 0.0778(13) 0.0358(8) -0.0251(8) 0.0098(7) -0.0158(8)
C11 0.0191(7) 0.0150(8) 0.0178(7) -0.0031(6) 0.0048(6) -0.0022(6)
C34 0.0191(8) 0.0171(8) 0.0195(8) -0.0001(6) 0.0024(6) 0.0004(6)
C62 0.0139(7) 0.0133(7) 0.0198(7) -0.0009(6) 0.0018(6) -0.0007(6)
C9 0.0124(7) 0.0222(8) 0.0168(7) 0.0016(6) 0.0000(6) 0.0002(6)
C33 0.0239(8) 0.0205(8) 0.0202(8) -0.0030(6) 0.0049(6) 0.0015(7)
C8 0.0171(7) 0.0191(8) 0.0157(7) 0.0007(6) -0.0003(6) -0.0008(6)
C24 0.0258(8) 0.0200(8) 0.0194(8) 0.0001(6) -0.0005(7) -0.0031(7)
C30 0.0151(7) 0.0152(8) 0.0212(8) -0.0010(6) 0.0006(6) -0.0009(6)
C4 0.0204(8) 0.0206(8) 0.0175(7) 0.0015(6) -0.0016(6) -0.0017(6)
C32 0.0187(8) 0.0175(8) 0.0283(9) -0.0016(7) 0.0054(6) 0.0042(6)
C16 0.0236(8) 0.0181(8) 0.0185(8) -0.0005(6) 0.0029(6) -0.0003(7)
C31 0.0164(7) 0.0177(8) 0.0260(8) 0.0016(6) -0.0016(6) 0.0011(6)
C12 0.0239(8) 0.0176(8) 0.0180(8) -0.0020(6) 0.0024(6) 0.0000(6)
C28 0.0223(8) 0.0227(9) 0.0183(7) -0.0026(6) 0.0007(6) 0.0036(7)
C5 0.0156(8) 0.0283(9) 0.0248(8) 0.0032(7) -0.0006(6) -0.0053(7)
C7 0.0179(8) 0.0223(9) 0.0223(8) -0.0015(7) 0.0024(6) 0.0020(6)
C38 0.0202(8) 0.0210(8) 0.0198(8) -0.0007(6) -0.0020(6) 0.0035(6)
C20 0.0250(8) 0.0227(9) 0.0178(7) 0.0018(6) 0.0036(6) 0.0012(7)
C17 0.0236(8) 0.0217(8) 0.0191(8) -0.0022(6) 0.0008(6) 0.0049(7)
C27 0.0294(9) 0.0272(9) 0.0210(8) -0.0017(7) -0.0052(7) 0.0064(7)
C57 0.0298(9) 0.0330(10) 0.0181(8) -0.0008(7) 0.0025(7) -0.0110(8)
C6 0.0150(8) 0.0313(10) 0.0303(9) 0.0020(7) 0.0036(7) 0.0007(7)
C61 0.0213(8) 0.0198(9) 0.0369(10) 0.0031(7) -0.0015(7) 0.0003(7)
C35 0.0280(9) 0.0239(9) 0.0177(8) -0.0025(7) -0.0021(7) 0.0072(7)
C13 0.0411(11) 0.0232(9) 0.0237(9) -0.0021(7) 0.0020(8) 0.0126(8)
C25 0.0363(10) 0.0266(10) 0.0219(8) 0.0032(7) 0.0029(7) -0.0069(8)
C39 0.0304(10) 0.0331(10) 0.0217(8) 0.0009(7) -0.0045(7) -0.0085(8)
C26 0.0431(11) 0.0255(9) 0.0185(8) 0.0045(7) -0.0018(8) 0.0015(8)
C47 0.0243(9) 0.0210(9) 0.0348(10) -0.0017(7) -0.0061(7) 0.0001(7)
C15 0.0422(11) 0.0274(10) 0.0153(8) -0.0023(7) 0.0005(7) 0.0064(8)
C42 0.0257(9) 0.0426(12) 0.0289(9) 0.0070(8) 0.0009(7) 0.0001(8)
C49 0.0324(10) 0.0197(9) 0.0341(10) 0.0004(7) 0.0061(8) 0.0027(7)
C40 0.0270(9) 0.0403(11) 0.0229(9) 0.0007(8) 0.0008(7) -0.0101(8)
C14 0.0552(13) 0.0299(11) 0.0209(9) -0.0074(8) 0.0058(8) 0.0167(9)
C60 0.0188(9) 0.0307(11) 0.0515(12) 0.0158(9) -0.0045(8) -0.0010(7)
C58 0.0408(11) 0.0511(13) 0.0192(8) 0.0004(8) -0.0034(8) -0.0252(10)
C22 0.0318(10) 0.0409(12) 0.0228(9) 0.0006(8) -0.0031(7) 0.0025(9)
C37 0.0468(12) 0.0345(11) 0.0225(9) 0.0049(8) 0.0040(8) 0.0108(9)
C18 0.0389(11) 0.0296(10) 0.0279(9) 0.0013(8) 0.0059(8) -0.0022(8)
C59 0.0292(10) 0.0492(13) 0.0329(10) 0.0182(9) -0.0161(8) -0.0203(9)
C19 0.0310(10) 0.0482(13) 0.0278(9) -0.0042(9) -0.0041(8) 0.0111(9)
C21 0.0351(10) 0.0238(10) 0.0368(10) 0.0065(8) 0.0089(8) 0.0028(8)
C48 0.0329(10) 0.0232(10) 0.0480(12) 0.0000(9) -0.0122(9) 0.0010(8)
C50 0.0365(11) 0.0218(10) 0.0658(15) -0.0102(10) -0.0171(10) 0.0012(8)
C36 0.0403(12) 0.0380(12) 0.0385(11) -0.0029(9) -0.0166(9) 0.0021(9)
C43 0.0352(12) 0.084(2) 0.0290(11) 0.0081(11) -0.0024(9) 0.0069(12)
C53 0.0412(12) 0.0480(13) 0.0318(11) -0.0004(9) 0.0059(9) 0.0065(10)
C54 0.0410(13) 0.094(2) 0.0337(12) -0.0123(13) -0.0039(10) -0.0009(13)
C55A 0.0307(14) 0.041(2) 0.0249(13) -0.0016(11) 0.0027(10) -0.0029(12)
C52 0.0404(12) 0.0604(16) 0.0498(14) -0.0150(12) 0.0180(11) -0.0128(12)
C45 0.0608(17) 0.0687(18) 0.0417(13) 0.0111(12) 0.0005(12) 0.0312(14)
C44 0.0540(17) 0.120(3) 0.0496(16) 0.0365(17) 0.0058(13) 0.0341(18)
N1 0.0152(6) 0.0153(7) 0.0174(6) -0.0014(5) 0.0018(5) 0.0010(5)
N2 0.0182(6) 0.0156(7) 0.0189(6) -0.0032(5) 0.0027(5) -0.0009(5)
C56 0.0206(8) 0.0169(8) 0.0184(7) 0.0051(6) -0.0009(6) -0.0035(6)
C23 0.0214(8) 0.0155(8) 0.0160(7) -0.0023(6) 0.0020(6) 0.0027(6)
C55B 0.037(7) 0.063(13) 0.080(11) -0.026(10) -0.002(7) -0.012(7)

loop_
_atom_type_symbol
_atom_type_description
_atom_type_scat_dispersion_real
_atom_type_scat_dispersion_imag
_atom_type_scat_source
C C 0.0181 0.0091 'International Tables Vol C Tables 4.2.6.8 and 6.1.1.4'
H H 0 0 'International Tables Vol C Tables 4.2.6.8 and 6.1.1.4'
F F 0.0727 0.0534 'International Tables Vol C Tables 4.2.6.8 and 6.1.1.4'
K K 0.3868 1.0657 'International Tables Vol C Tables 4.2.6.8 and 6.1.1.4'
N N 0.0311 0.018 'International Tables Vol C Tables 4.2.6.8 and 6.1.1.4'
O O 0.0492 0.0322 'International Tables Vol C Tables 4.2.6.8 and 6.1.1.4'
Si Si 0.2541 0.3302 'International Tables Vol C Tables 4.2.6.8 and 6.1.1.4'
Zn Zn -1.5491 0.6778 'International Tables Vol C Tables 4.2.6.8 and 6.1.1.4'

loop_
_geom_angle_atom_site_label_1
_geom_angle_atom_site_label_2
_geom_angle_atom_site_label_3
_geom_angle
_geom_angle_site_symmetry_1
_geom_angle_site_symmetry_3
_geom_angle_publ_flag
C8 Zn1 Si1 162.73(5) . . ?
N1 Zn1 Si1 41.06(4) . . ?
N1 Zn1 C8 129.41(6) . . ?
N2 Zn1 Si1 40.90(4) . . ?
N2 Zn1 C8 146.70(6) . . ?
N2 Zn1 N1 81.58(6) . . ?
F1 K1 O1 55.01(3) . . ?
F1 K1 C33 90.50(4) . . ?
F1 K1 C32 103.80(4) . . ?
F1 K1 C31 91.32(4) . . ?
O46 K1 F1 161.08(4) . . ?
O46 K1 O1 135.66(4) . . ?
O46 K1 C33 91.65(4) . . ?
O46 K1 C32 72.40(4) . . ?
O46 K1 C31 77.83(4) . . ?
O1 K1 C33 124.20(4) . . ?
O1 K1 C32 148.10(4) . . ?
O1 K1 C31 146.02(4) . . ?
O41 K1 F1 84.06(4) . . ?
O41 K1 O46 83.91(5) . . ?
O41 K1 O1 78.27(4) . . ?
O41 K1 C33 146.94(5) . . ?
O41 K1 C32 126.95(5) . . ?
O41 K1 C31 105.13(4) . . ?
O51 K1 F1 117.06(5) . . ?
O51 K1 O46 81.85(5) . . ?
O51 K1 O1 76.73(4) . . ?
O51 K1 O41 125.97(5) . . ?
O51 K1 C33 85.40(5) . . ?
O51 K1 C32 97.27(5) . . ?
O51 K1 C31 121.97(5) . . ?
C32 K1 C33 24.41(4) . . ?
C32 K1 C31 24.72(4) . . ?
C31 K1 C33 42.25(4) . . ?
N1 Si1 Zn1 48.90(5) . . ?
N1 Si1 C56 114.81(7) . . ?
N1 Si1 C23 109.88(7) . . ?
N2 Si1 Zn1 48.57(5) . . ?
N2 Si1 N1 96.97(7) . . ?
N2 Si1 C56 115.67(7) . . ?
N2 Si1 C23 114.52(7) . . ?
C56 Si1 Zn1 135.73(5) . . ?
C56 Si1 C23 105.14(7) . . ?
C23 Si1 Zn1 119.05(5) . . ?
C9 F1 K1 151.64(9) . . ?
C47 O46 K1 126.12(11) . . ?
C47 O46 C50 109.19(14) . . ?
C50 O46 K1 122.00(11) . . ?
N3 O1 K1 143.53(11) . . ?
C42 O41 K1 123.48(11) . . ?
C45 O41 K1 129.49(14) . . ?
C45 O41 C42 107.01(16) . . ?
O1 N3 C4 119.21(14) . . ?
O2 N3 O1 123.27(16) . . ?
O2 N3 C4 117.51(15) . . ?
C55A O51 K1 131.57(13) . . ?
C52 O51 K1 119.48(13) . . ?
C52 O51 C55A 108.80(17) . . ?
C52 O51 C55B 100.9(7) . . ?
C55B O51 K1 128.0(6) . . ?
C12 C11 C16 118.42(14) . . ?
N2 C11 C16 120.15(15) . . ?
N2 C11 C12 121.37(14) . . ?
C62 C34 C35 120.88(14) . . ?
C33 C34 C62 119.82(15) . . ?
C33 C34 C35 119.28(15) . . ?
C34 C62 C30 117.94(14) . . ?
N1 C62 C34 121.73(14) . . ?
N1 C62 C30 120.30(14) . . ?
F1 C9 C8 116.63(14) . . ?
F1 C9 C4 119.61(15) . . ?
C8 C9 C4 123.75(15) . . ?
K1 C33 H33 107.7 . . ?
C34 C33 K1 90.92(10) . . ?
C34 C33 H33 119.1 . . ?
C32 C33 K1 71.78(10) . . ?
C32 C33 C34 121.79(16) . . ?
C32 C33 H33 119.1 . . ?
C9 C8 Zn1 121.30(12) . . ?
C9 C8 C7 113.99(15) . . ?
C7 C8 Zn1 124.09(13) . . ?
C25 C24 H24 119.2 . . ?
C25 C24 C23 121.63(16) . . ?
C23 C24 H24 119.2 . . ?
C62 C30 C38 120.53(14) . . ?
C31 C30 C62 119.90(15) . . ?
C31 C30 C38 119.46(15) . . ?
C9 C4 N3 122.82(15) . . ?
C5 C4 N3 118.03(15) . . ?
C5 C4 C9 119.14(16) . . ?
K1 C32 H32 104.5 . . ?
C33 C32 K1 83.81(10) . . ?
C33 C32 H32 120.7 . . ?
C33 C32 C31 118.62(15) . . ?
C31 C32 K1 81.53(10) . . ?
C31 C32 H32 120.7 . . ?
C11 C16 C20 121.36(14) . . ?
C15 C16 C11 119.56(16) . . ?
C15 C16 C20 119.06(15) . . ?
K1 C31 H31 105.5 . . ?
C30 C31 K1 91.09(10) . . ?
C30 C31 H31 119.2 . . ?
C32 C31 K1 73.76(10) . . ?
C32 C31 C30 121.66(15) . . ?
C32 C31 H31 119.2 . . ?
C11 C12 C17 120.32(14) . . ?
C13 C12 C11 119.64(15) . . ?
C13 C12 C17 119.99(15) . . ?
C27 C28 H28 119.1 . . ?
C27 C28 C23 121.87(17) . . ?
C23 C28 H28 119.1 . . ?
C4 C5 H5 120.2 . . ?
C6 C5 C4 119.61(16) . . ?
C6 C5 H5 120.2 . . ?
F2 C7 C8 117.38(15) . . ?
F2 C7 C6 117.12(15) . . ?
C8 C7 C6 125.48(16) . . ?
C30 C38 H38 107.4 . . ?
C30 C38 C39 114.03(14) . . ?
C30 C38 C40 110.04(14) . . ?
C39 C38 H38 107.4 . . ?
C39 C38 C40 110.38(14) . . ?
C40 C38 H38 107.4 . . ?
C16 C20 H20 107.6 . . ?
C16 C20 C22 113.42(15) . . ?
C16 C20 C21 110.74(15) . . ?
C22 C20 H20 107.6 . . ?
C21 C20 H20 107.6 . . ?
C21 C20 C22 109.55(15) . . ?
C12 C17 H17 108 . . ?
C12 C17 C18 109.64(15) . . ?
C12 C17 C19 113.76(15) . . ?
C18 C17 H17 108 . . ?
C18 C17 C19 109.22(16) . . ?
C19 C17 H17 108 . . ?
C28 C27 H27 120 . . ?
C28 C27 C26 120.06(17) . . ?
C26 C27 H27 120 . . ?
C58 C57 H57 119.3 . . ?
C58 C57 C56 121.34(19) . . ?
C56 C57 H57 119.3 . . ?
C5 C6 C7 118.02(16) . . ?
C5 C6 H6 121 . . ?
C7 C6 H6 121 . . ?
C60 C61 H61 119.3 . . ?
C60 C61 C56 121.42(18) . . ?
C56 C61 H61 119.3 . . ?
C34 C35 H35 107.4 . . ?
C34 C35 C37 112.23(15) . . ?
C34 C35 C36 111.37(15) . . ?
C37 C35 H35 107.4 . . ?
C37 C35 C36 110.66(16) . . ?
C36 C35 H35 107.4 . . ?
C12 C13 H13 119.3 . . ?
C14 C13 C12 121.47(17) . . ?
C14 C13 H13 119.3 . . ?
C24 C25 H25 119.9 . . ?
C26 C25 C24 120.21(17) . . ?
C26 C25 H25 119.9 . . ?
C38 C39 H39A 109.5 . . ?
C38 C39 H39B 109.5 . . ?
C38 C39 H39C 109.5 . . ?
H39A C39 H39B 109.5 . . ?
H39A C39 H39C 109.5 . . ?
H39B C39 H39C 109.5 . . ?
C27 C26 H26 120.3 . . ?
C25 C26 C27 119.49(16) . . ?
C25 C26 H26 120.3 . . ?
O46 C47 H47A 110.5 . . ?
O46 C47 H47B 110.5 . . ?
O46 C47 C48 106.17(15) . . ?
H47A C47 H47B 108.7 . . ?
C48 C47 H47A 110.5 . . ?
C48 C47 H47B 110.5 . . ?
C16 C15 H15 119.2 . . ?
C14 C15 C16 121.58(16) . . ?
C14 C15 H15 119.2 . . ?
O41 C42 H42A 110.4 . . ?
O41 C42 H42B 110.4 . . ?
O41 C42 C43 106.45(16) . . ?
H42A C42 H42B 108.6 . . ?
C43 C42 H42A 110.4 . . ?
C43 C42 H42B 110.4 . . ?
H49A C49 H49B 109.3 . . ?
C48 C49 H49A 111.5 . . ?
C48 C49 H49B 111.5 . . ?
C50 C49 H49A 111.5 . . ?
C50 C49 H49B 111.5 . . ?
C50 C49 C48 101.54(16) . . ?
C38 C40 H40A 109.5 . . ?
C38 C40 H40B 109.5 . . ?
C38 C40 H40C 109.5 . . ?
H40A C40 H40B 109.5 . . ?
H40A C40 H40C 109.5 . . ?
H40B C40 H40C 109.5 . . ?
C13 C14 H14 120.4 . . ?
C15 C14 C13 119.18(17) . . ?
C15 C14 H14 120.4 . . ?
C61 C60 H60 120 . . ?
C59 C60 C61 120.04(19) . . ?
C59 C60 H60 120 . . ?
C57 C58 H58 119.9 . . ?
C59 C58 C57 120.22(19) . . ?
C59 C58 H58 119.9 . . ?
C20 C22 H22A 109.5 . . ?
C20 C22 H22B 109.5 . . ?
C20 C22 H22C 109.5 . . ?
H22A C22 H22B 109.5 . . ?
H22A C22 H22C 109.5 . . ?
H22B C22 H22C 109.5 . . ?
C35 C37 H37A 109.5 . . ?
C35 C37 H37B 109.5 . . ?
C35 C37 H37C 109.5 . . ?
H37A C37 H37B 109.5 . . ?
H37A C37 H37C 109.5 . . ?
H37B C37 H37C 109.5 . . ?
C17 C18 H18A 109.5 . . ?
C17 C18 H18B 109.5 . . ?
C17 C18 H18C 109.5 . . ?
H18A C18 H18B 109.5 . . ?
H18A C18 H18C 109.5 . . ?
H18B C18 H18C 109.5 . . ?
C60 C59 H59 120.1 . . ?
C58 C59 C60 119.73(17) . . ?
C58 C59 H59 120.1 . . ?
C17 C19 H19A 109.5 . . ?
C17 C19 H19B 109.5 . . ?
C17 C19 H19C 109.5 . . ?
H19A C19 H19B 109.5 . . ?
H19A C19 H19C 109.5 . . ?
H19B C19 H19C 109.5 . . ?
C20 C21 H21A 109.5 . . ?
C20 C21 H21B 109.5 . . ?
C20 C21 H21C 109.5 . . ?
H21A C21 H21B 109.5 . . ?
H21A C21 H21C 109.5 . . ?
H21B C21 H21C 109.5 . . ?
C47 C48 C49 102.22(15) . . ?
C47 C48 H48A 111.3 . . ?
C47 C48 H48B 111.3 . . ?
C49 C48 H48A 111.3 . . ?
C49 C48 H48B 111.3 . . ?
H48A C48 H48B 109.2 . . ?
O46 C50 C49 106.75(16) . . ?
O46 C50 H50A 110.4 . . ?
O46 C50 H50B 110.4 . . ?
C49 C50 H50A 110.4 . . ?
C49 C50 H50B 110.4 . . ?
H50A C50 H50B 108.6 . . ?
C35 C36 H36A 109.5 . . ?
C35 C36 H36B 109.5 . . ?
C35 C36 H36C 109.5 . . ?
H36A C36 H36B 109.5 . . ?
H36A C36 H36C 109.5 . . ?
H36B C36 H36C 109.5 . . ?
C42 C43 H43A 110.9 . . ?
C42 C43 H43B 110.9 . . ?
H43A C43 H43B 108.9 . . ?
C44 C43 C42 104.3(2) . . ?
C44 C43 H43A 110.9 . . ?
C44 C43 H43B 110.9 . . ?
H53A C53 H53B 109.3 . . ?
C54 C53 H53A 111.4 . . ?
C54 C53 H53B 111.4 . . ?
C52 C53 H53A 111.4 . . ?
C52 C53 H53B 111.4 . . ?
C52 C53 C54 101.65(19) . . ?
C53 C54 H54A 111.4 . . ?
C53 C54 H54B 111.4 . . ?
C53 C54 H54C 109.7 . . ?
C53 C54 H54D 109.7 . . ?
H54A C54 H54B 109.3 . . ?
H54C C54 H54D 108.2 . . ?
C55A C54 C53 101.9(2) . . ?
C55A C54 H54A 111.4 . . ?
C55A C54 H54B 111.4 . . ?
C55B C54 C53 109.7(5) . . ?
C55B C54 H54C 109.7 . . ?
C55B C54 H54D 109.7 . . ?
O51 C55A C54 104.9(2) . . ?
O51 C55A H55A 110.8 . . ?
O51 C55A H55B 110.8 . . ?
C54 C55A H55A 110.8 . . ?
C54 C55A H55B 110.8 . . ?
H55A C55A H55B 108.8 . . ?
O51 C52 C53 106.83(19) . . ?
O51 C52 H52A 110.4 . . ?
O51 C52 H52B 110.4 . . ?
C53 C52 H52A 110.4 . . ?
C53 C52 H52B 110.4 . . ?
H52A C52 H52B 108.6 . . ?
O41 C45 H45A 110.1 . . ?
O41 C45 H45B 110.1 . . ?
O41 C45 C44 108.2(2) . . ?
H45A C45 H45B 108.4 . . ?
C44 C45 H45A 110.1 . . ?
C44 C45 H45B 110.1 . . ?
C43 C44 H44A 110.2 . . ?
C43 C44 H44B 110.2 . . ?
C45 C44 C43 107.4(2) . . ?
C45 C44 H44A 110.2 . . ?
C45 C44 H44B 110.2 . . ?
H44A C44 H44B 108.5 . . ?
Si1 N1 Zn1 90.05(6) . . ?
C62 N1 Zn1 134.38(11) . . ?
C62 N1 Si1 134.45(11) . . ?
Si1 N2 Zn1 90.52(6) . . ?
C11 N2 Zn1 128.03(11) . . ?
C11 N2 Si1 138.78(12) . . ?
C57 C56 Si1 122.06(13) . . ?
C57 C56 C61 117.23(16) . . ?
C61 C56 Si1 120.72(13) . . ?
C24 C23 Si1 123.17(12) . . ?
C24 C23 C28 116.74(15) . . ?
C28 C23 Si1 120.00(13) . . ?
O51 C55B H55C 111.5 . . ?
O51 C55B H55D 111.5 . . ?
C54 C55B O51 101.3(10) . . ?
C54 C55B H55C 111.5 . . ?
C54 C55B H55D 111.5 . . ?
H55C C55B H55D 109.3 . . ?

loop_
_geom_bond_atom_site_label_1
_geom_bond_atom_site_label_2
_geom_bond_distance
_geom_bond_site_symmetry_2
_geom_bond_publ_flag
Zn1 Si1 2.6056(5) . ?
Zn1 C8 1.9649(16) . ?
Zn1 N1 1.9634(13) . ?
Zn1 N2 1.9537(14) . ?
K1 F1 2.7149(10) . ?
K1 O46 2.6973(13) . ?
K1 O1 2.8947(14) . ?
K1 O41 2.6731(14) . ?
K1 O51 2.6417(15) . ?
K1 C33 3.3363(18) . ?
K1 C32 3.1876(18) . ?
K1 C31 3.2838(17) . ?
Si1 N1 1.7113(14) . ?
Si1 N2 1.7062(14) . ?
Si1 C56 1.8842(17) . ?
Si1 C23 1.8959(16) . ?
F1 C9 1.3564(18) . ?
F2 C7 1.355(2) . ?
O46 C47 1.432(2) . ?
O46 C50 1.439(2) . ?
O1 N3 1.226(2) . ?
O41 C42 1.433(2) . ?
O41 C45 1.426(3) . ?
O2 N3 1.224(2) . ?
N3 C4 1.462(2) . ?
O51 C55A 1.440(3) . ?
O51 C52 1.437(3) . ?
O51 C55B 1.560(16) . ?
C11 C16 1.423(2) . ?
C11 C12 1.418(2) . ?
C11 N2 1.408(2) . ?
C34 C62 1.419(2) . ?
C34 C33 1.396(2) . ?
C34 C35 1.517(2) . ?
C62 C30 1.426(2) . ?
C62 N1 1.393(2) . ?
C9 C8 1.379(2) . ?
C9 C4 1.392(2) . ?
C33 H33 0.95 . ?
C33 C32 1.387(2) . ?
C8 C7 1.382(2) . ?
C24 H24 0.95 . ?
C24 C25 1.397(2) . ?
C24 C23 1.399(2) . ?
C30 C31 1.393(2) . ?
C30 C38 1.524(2) . ?
C4 C5 1.392(2) . ?
C32 H32 0.95 . ?
C32 C31 1.388(2) . ?
C16 C20 1.516(2) . ?
C16 C15 1.395(2) . ?
C31 H31 0.95 . ?
C12 C17 1.515(2) . ?
C12 C13 1.395(2) . ?
C28 H28 0.95 . ?
C28 C27 1.388(2) . ?
C28 C23 1.403(2) . ?
C5 H5 0.95 . ?
C5 C6 1.378(3) . ?
C7 C6 1.386(2) . ?
C38 H38 1 . ?
C38 C39 1.525(2) . ?
C38 C40 1.531(3) . ?
C20 H20 1 . ?
C20 C22 1.531(2) . ?
C20 C21 1.530(3) . ?
C17 H17 1 . ?
C17 C18 1.528(3) . ?
C17 C19 1.535(2) . ?
C27 H27 0.95 . ?
C27 C26 1.389(3) . ?
C57 H57 0.95 . ?
C57 C58 1.393(3) . ?
C57 C56 1.397(2) . ?
C6 H6 0.95 . ?
C61 H61 0.95 . ?
C61 C60 1.390(3) . ?
C61 C56 1.401(2) . ?
C35 H35 1 . ?
C35 C37 1.528(3) . ?
C35 C36 1.534(3) . ?
C13 H13 0.95 . ?
C13 C14 1.386(3) . ?
C25 H25 0.95 . ?
C25 C26 1.380(3) . ?
C39 H39A 0.98 . ?
C39 H39B 0.98 . ?
C39 H39C 0.98 . ?
C26 H26 0.95 . ?
C47 H47A 0.99 . ?
C47 H47B 0.99 . ?
C47 C48 1.509(3) . ?
C15 H15 0.95 . ?
C15 C14 1.380(3) . ?
C42 H42A 0.99 . ?
C42 H42B 0.99 . ?
C42 C43 1.513(3) . ?
C49 H49A 0.99 . ?
C49 H49B 0.99 . ?
C49 C48 1.526(3) . ?
C49 C50 1.502(3) . ?
C40 H40A 0.98 . ?
C40 H40B 0.98 . ?
C40 H40C 0.98 . ?
C14 H14 0.95 . ?
C60 H60 0.95 . ?
C60 C59 1.385(3) . ?
C58 H58 0.95 . ?
C58 C59 1.377(3) . ?
C22 H22A 0.98 . ?
C22 H22B 0.98 . ?
C22 H22C 0.98 . ?
C37 H37A 0.98 . ?
C37 H37B 0.98 . ?
C37 H37C 0.98 . ?
C18 H18A 0.98 . ?
C18 H18B 0.98 . ?
C18 H18C 0.98 . ?
C59 H59 0.95 . ?
C19 H19A 0.98 . ?
C19 H19B 0.98 . ?
C19 H19C 0.98 . ?
C21 H21A 0.98 . ?
C21 H21B 0.98 . ?
C21 H21C 0.98 . ?
C48 H48A 0.99 . ?
C48 H48B 0.99 . ?
C50 H50A 0.99 . ?
C50 H50B 0.99 . ?
C36 H36A 0.98 . ?
C36 H36B 0.98 . ?
C36 H36C 0.98 . ?
C43 H43A 0.99 . ?
C43 H43B 0.99 . ?
C43 C44 1.476(4) . ?
C53 H53A 0.99 . ?
C53 H53B 0.99 . ?
C53 C54 1.526(3) . ?
C53 C52 1.488(3) . ?
C54 H54A 0.99 . ?
C54 H54B 0.99 . ?
C54 H54C 0.99 . ?
C54 H54D 0.99 . ?
C54 C55A 1.482(3) . ?
C54 C55B 1.433(15) . ?
C55A H55A 0.99 . ?
C55A H55B 0.99 . ?
C52 H52A 0.99 . ?
C52 H52B 0.99 . ?
C45 H45A 0.99 . ?
C45 H45B 0.99 . ?
C45 C44 1.466(4) . ?
C44 H44A 0.99 . ?
C44 H44B 0.99 . ?
C55B H55C 0.99 . ?
C55B H55D 0.99 . ?

loop_
_geom_torsion_atom_site_label_1
_geom_torsion_atom_site_label_2
_geom_torsion_atom_site_label_3
_geom_torsion_atom_site_label_4
_geom_torsion
_geom_torsion_site_symmetry_1
_geom_torsion_site_symmetry_2
_geom_torsion_site_symmetry_3
_geom_torsion_site_symmetry_4
_geom_torsion_publ_flag
Zn1 Si1 N1 C62 -168.70(18) . . . . ?
Zn1 Si1 N2 C11 161.0(2) . . . . ?
Zn1 Si1 C56 C57 -77.88(16) . . . . ?
Zn1 Si1 C56 C61 102.07(14) . . . . ?
Zn1 Si1 C23 C24 -167.96(12) . . . . ?
Zn1 Si1 C23 C28 8.61(15) . . . . ?
Zn1 C8 C7 F2 -7.8(2) . . . . ?
Zn1 C8 C7 C6 170.63(14) . . . . ?
K1 F1 C9 C8 179.81(13) . . . . ?
K1 F1 C9 C4 0.9(3) . . . . ?
K1 O46 C47 C48 149.33(13) . . . . ?
K1 O46 C50 C49 -174.55(12) . . . . ?
K1 O1 N3 O2 -136.47(17) . . . . ?
K1 O1 N3 C4 44.3(3) . . . . ?
K1 O41 C42 C43 -152.07(16) . . . . ?
K1 O41 C45 C44 157.1(2) . . . . ?
K1 O51 C55A C54 164.20(18) . . . . ?
K1 O51 C52 C53 171.12(15) . . . . ?
K1 O51 C55B C54 -176.7(5) . . . . ?
K1 C33 C32 C31 -76.82(15) . . . . ?
K1 C32 C31 C30 -81.01(15) . . . . ?
F1 C9 C8 Zn1 9.4(2) . . . . ?
F1 C9 C8 C7 -179.30(14) . . . . ?
F1 C9 C4 N3 0.3(2) . . . . ?
F1 C9 C4 C5 179.65(14) . . . . ?
F2 C7 C6 C5 179.29(15) . . . . ?
O46 C47 C48 C49 30.9(2) . . . . ?
O1 N3 C4 C9 -18.5(2) . . . . ?
O1 N3 C4 C5 162.09(16) . . . . ?
O41 C42 C43 C44 -21.4(3) . . . . ?
O41 C45 C44 C43 7.6(4) . . . . ?
O2 N3 C4 C9 162.19(16) . . . . ?
O2 N3 C4 C5 -17.2(2) . . . . ?
N3 C4 C5 C6 179.07(15) . . . . ?
C11 C16 C20 C22 139.43(17) . . . . ?
C11 C16 C20 C21 -96.93(19) . . . . ?
C11 C16 C15 C14 -0.4(3) . . . . ?
C11 C12 C17 C18 -86.6(2) . . . . ?
C11 C12 C17 C19 150.74(17) . . . . ?
C11 C12 C13 C14 1.8(3) . . . . ?
C34 C62 C30 C31 5.2(2) . . . . ?
C34 C62 C30 C38 -171.11(15) . . . . ?
C34 C62 N1 Zn1 102.68(18) . . . . ?
C34 C62 N1 Si1 -93.23(19) . . . . ?
C34 C33 C32 K1 79.39(16) . . . . ?
C34 C33 C32 C31 2.6(3) . . . . ?
C62 C34 C33 K1 70.67(15) . . . . ?
C62 C34 C33 C32 1.6(3) . . . . ?
C62 C34 C35 C37 118.64(18) . . . . ?
C62 C34 C35 C36 -116.66(18) . . . . ?
C62 C30 C31 K1 -72.58(15) . . . . ?
C62 C30 C31 C32 -1.1(2) . . . . ?
C62 C30 C38 C39 -130.25(17) . . . . ?
C62 C30 C38 C40 105.11(18) . . . . ?
C9 C8 C7 F2 -178.88(14) . . . . ?
C9 C8 C7 C6 -0.4(3) . . . . ?
C9 C4 C5 C6 -0.3(3) . . . . ?
C33 C34 C62 C30 -5.5(2) . . . . ?
C33 C34 C62 N1 176.50(15) . . . . ?
C33 C34 C35 C37 -63.0(2) . . . . ?
C33 C34 C35 C36 61.7(2) . . . . ?
C33 C32 C31 K1 78.14(15) . . . . ?
C33 C32 C31 C30 -2.9(3) . . . . ?
C8 C9 C4 N3 -178.60(15) . . . . ?
C8 C9 C4 C5 0.8(2) . . . . ?
C8 C7 C6 C5 0.8(3) . . . . ?
C24 C25 C26 C27 0.6(3) . . . . ?
C30 C62 N1 Zn1 -75.3(2) . . . . ?
C30 C62 N1 Si1 88.77(19) . . . . ?
C4 C9 C8 Zn1 -171.73(12) . . . . ?
C4 C9 C8 C7 -0.4(2) . . . . ?
C4 C5 C6 C7 -0.4(3) . . . . ?
C16 C11 C12 C17 173.17(15) . . . . ?
C16 C11 C12 C13 -4.2(3) . . . . ?
C16 C11 N2 Zn1 69.78(19) . . . . ?
C16 C11 N2 Si1 -85.8(2) . . . . ?
C16 C15 C14 C13 -2.0(3) . . . . ?
C31 C30 C38 C39 53.4(2) . . . . ?
C31 C30 C38 C40 -71.2(2) . . . . ?
C12 C11 C16 C20 -178.17(15) . . . . ?
C12 C11 C16 C15 3.4(2) . . . . ?
C12 C11 N2 Zn1 -107.37(17) . . . . ?
C12 C11 N2 Si1 97.1(2) . . . . ?
C12 C13 C14 C15 1.3(3) . . . . ?
C28 C27 C26 C25 -0.5(3) . . . . ?
C38 C30 C31 K1 103.75(14) . . . . ?
C38 C30 C31 C32 175.28(15) . . . . ?
C20 C16 C15 C14 -178.80(19) . . . . ?
C17 C12 C13 C14 -175.50(19) . . . . ?
C27 C28 C23 Si1 -176.63(13) . . . . ?
C27 C28 C23 C24 0.2(2) . . . . ?
C57 C58 C59 C60 -0.2(3) . . . . ?
C61 C60 C59 C58 -1.0(3) . . . . ?
C35 C34 C62 C30 172.91(15) . . . . ?
C35 C34 C62 N1 -5.1(2) . . . . ?
C35 C34 C33 K1 -107.72(14) . . . . ?
C35 C34 C33 C32 -176.75(16) . . . . ?
C13 C12 C17 C18 90.7(2) . . . . ?
C13 C12 C17 C19 -31.9(2) . . . . ?
C25 C24 C23 Si1 176.58(14) . . . . ?
C25 C24 C23 C28 -0.1(3) . . . . ?
C47 O46 C50 C49 -12.1(2) . . . . ?
C15 C16 C20 C22 -42.2(2) . . . . ?
C15 C16 C20 C21 81.5(2) . . . . ?
C42 O41 C45 C44 -21.5(3) . . . . ?
C42 C43 C44 C45 8.4(4) . . . . ?
C60 C61 C56 Si1 -179.31(14) . . . . ?
C60 C61 C56 C57 0.6(3) . . . . ?
C58 C57 C56 Si1 178.08(15) . . . . ?
C58 C57 C56 C61 -1.9(3) . . . . ?
C48 C49 C50 O46 30.7(2) . . . . ?
C50 O46 C47 C48 -12.2(2) . . . . ?
C50 C49 C48 C47 -36.9(2) . . . . ?
C53 C54 C55A O51 36.6(3) . . . . ?
C53 C54 C55B O51 -25.5(15) . . . . ?
C54 C53 C52 O51 27.2(3) . . . . ?
C55A O51 C52 C53 -5.0(3) . . . . ?
C52 O51 C55A C54 -20.3(3) . . . . ?
C52 O51 C55B C54 41.4(13) . . . . ?
C52 C53 C54 C55A -38.7(3) . . . . ?
C52 C53 C54 C55B 0.8(12) . . . . ?
C45 O41 C42 C43 26.7(3) . . . . ?
N1 Si1 N2 Zn1 -7.60(7) . . . . ?
N1 Si1 N2 C11 153.39(17) . . . . ?
N1 Si1 C56 C57 -133.59(14) . . . . ?
N1 Si1 C56 C61 46.36(16) . . . . ?
N1 Si1 C23 C24 -114.75(14) . . . . ?
N1 Si1 C23 C28 61.83(15) . . . . ?
N1 C62 C30 C31 -176.75(15) . . . . ?
N1 C62 C30 C38 7.0(2) . . . . ?
N2 Si1 N1 Zn1 7.56(6) . . . . ?
N2 Si1 N1 C62 -161.14(15) . . . . ?
N2 Si1 C56 C57 -21.84(17) . . . . ?
N2 Si1 C56 C61 158.11(13) . . . . ?
N2 Si1 C23 C24 137.38(14) . . . . ?
N2 Si1 C23 C28 -46.04(15) . . . . ?
N2 C11 C16 C20 4.6(2) . . . . ?
N2 C11 C16 C15 -173.79(16) . . . . ?
N2 C11 C12 C17 -9.6(2) . . . . ?
N2 C11 C12 C13 173.05(16) . . . . ?
C56 Si1 N1 Zn1 130.06(6) . . . . ?
C56 Si1 N1 C62 -38.64(18) . . . . ?
C56 Si1 N2 Zn1 -129.46(7) . . . . ?
C56 Si1 N2 C11 31.5(2) . . . . ?
C56 Si1 C23 C24 9.32(16) . . . . ?
C56 Si1 C23 C28 -174.11(13) . . . . ?
C56 C57 C58 C59 1.7(3) . . . . ?
C56 C61 C60 C59 0.8(3) . . . . ?
C23 Si1 N1 Zn1 -111.70(7) . . . . ?
C23 Si1 N1 C62 79.60(16) . . . . ?
C23 Si1 N2 Zn1 108.02(7) . . . . ?
C23 Si1 N2 C11 -90.99(18) . . . . ?
C23 Si1 C56 C57 105.53(15) . . . . ?
C23 Si1 C56 C61 -74.53(15) . . . . ?
C23 C24 C25 C26 -0.3(3) . . . . ?
C23 C28 C27 C26 0.1(3) . . . . ?
C55B O51 C52 C53 -42.8(9) . . . . ?
